data_7043612
loop_
_publ_author_name
'Gu, Jinzhong'
'Liang, Xiaoxiao'
'Cai, Yan'
'Wu, Jiang'
'Shi, Zi-Fa'
'Kirillov, Alexander M.'

_publ_section_title
;
 Hydrothermal assembly, structures, topologies, luminescence, and
 magnetism of a novel series of coordination polymers driven by a
 trifunctional nicotinic acid building block
;
_journal_name_full 'Dalton Trans.'
_journal_paper_doi 10.1039/C7DT01742A
_journal_year 2017
_chemical_formula_sum 'C25 H19 N3 Ni O7'
_chemical_formula_weight 532.14
_space_group_crystal_system monoclinic
_space_group_IT_number 15
_space_group_name_H-M_alt 'I 2/c 1 1'
_symmetry_space_group_name_Hall '-I 2yc'
_symmetry_space_group_name_H-M 'I 1 2/c 1'
_atom_sites_solution_hydrogens mixed
_audit_creation_method SHELXL-2014/7
_audit_update_record
;
2017-03-08 deposited with the CCDC.
2017-07-14 downloaded from the CCDC.
;
_cell_angle_alpha 90
_cell_angle_beta 108.334(6)
_cell_angle_gamma 90
_cell_formula_units_Z 8
_cell_length_a 19.7135(9)
_cell_length_b 8.2535(3)
_cell_length_c 29.2012(19)
_cell_measurement_reflns_used 8522
_cell_measurement_temperature 293(2)
_cell_measurement_theta_max 25.043
_cell_measurement_theta_min 3.306
_cell_volume 4510.0(4)
_computing_cell_refinement 'Bruker SAINT'
_computing_data_collection 'Bruker APEX2'
_computing_data_reduction 'Bruker SAINT'
_computing_molecular_graphics 'Bruker SHELXTL'
_computing_publication_material 'Bruker SHELXTL'
_computing_structure_refinement 'SHELXL-2014/7 (Sheldrick, 2014)'
_computing_structure_solution 'SHELXL-2014/7 (Sheldrick, 2014)'
_diffrn_ambient_temperature 293(2)
_diffrn_measured_fraction_theta_full 0.997
_diffrn_measured_fraction_theta_max 0.997
_diffrn_measurement_device_type 'Bruker APE-II CCD'
_diffrn_measurement_method '\f and \w scans'
_diffrn_radiation_type MoK\a
_diffrn_radiation_wavelength 0.71073
_diffrn_reflns_av_R_equivalents 0.0383
_diffrn_reflns_av_unetI/netI 0.0553
_diffrn_reflns_Laue_measured_fraction_full 0.997
_diffrn_reflns_Laue_measured_fraction_max 0.997
_diffrn_reflns_limit_h_max 23
_diffrn_reflns_limit_h_min -21
_diffrn_reflns_limit_k_max 5
_diffrn_reflns_limit_k_min -9
_diffrn_reflns_limit_l_max 34
_diffrn_reflns_limit_l_min -27
_diffrn_reflns_number 8522
_diffrn_reflns_point_group_measured_fraction_full 0.997
_diffrn_reflns_point_group_measured_fraction_max 0.997
_diffrn_reflns_theta_full 25.043
_diffrn_reflns_theta_max 25.043
_diffrn_reflns_theta_min 3.306
_diffrn_source 'fine-focus sealed tube'
_exptl_absorpt_coefficient_mu 0.915
_exptl_absorpt_correction_type multi-scan
_exptl_crystal_colour green
_exptl_crystal_density_diffrn 1.567
_exptl_crystal_description block
_exptl_crystal_F_000 2192
_exptl_crystal_size_max 0.250
_exptl_crystal_size_mid 0.230
_exptl_crystal_size_min 0.220
_exptl_transmission_factor_max 0.818
_exptl_transmission_factor_min 0.796
_refine_diff_density_max 0.905
_refine_diff_density_min -0.572
_refine_diff_density_rms 0.071
_refine_ls_extinction_method none
_refine_ls_goodness_of_fit_ref 1.017
_refine_ls_hydrogen_treatment mixed
_refine_ls_matrix_type full
_refine_ls_number_parameters 331
_refine_ls_number_reflns 3999
_refine_ls_number_restraints 0
_refine_ls_restrained_S_all 1.017
_refine_ls_R_factor_all 0.0704
_refine_ls_R_factor_gt 0.0493
_refine_ls_shift/su_max 0.000
_refine_ls_shift/su_mean 0.000
_refine_ls_structure_factor_coef Fsqd
_refine_ls_weighting_details 'w=1/[\s^2^(Fo^2^)+(0.1000P)^2^+0.5000P] where P=(Fo^2^+2Fc^2^)/3'
_refine_ls_weighting_scheme calc
_refine_ls_wR_factor_gt 0.1404
_refine_ls_wR_factor_ref 0.1643
_reflns_Friedel_coverage 0.000
_reflns_number_gt 3046
_reflns_number_total 3999
_reflns_threshold_expression 'I > 2\s(I)'
_cod_data_source_file c7dt01742a2.cif
_cod_data_source_block 289-13Ni
_cod_depositor_comments
;
The following automatic conversions were performed:

'_space_group_crystal_system' value 'Monoclinic' changed to
'monoclinic' according to
/home/data/users/saulius/crontab/automatic-downloads/rss-feeds/RSC/lib/dictionaries/cif_core.dic
dictionary named 'cif_core.dic' version 2.4.2 from 2011-04-26.

Automatic conversion script
Id: cif_fix_values 4973 2017-02-22 13:04:09Z antanas 
;
_cod_database_code 7043612
_shelx_shelxl_version_number 2014/7
_shelx_space_group_comment
;
The symmetry employed for this shelxl refinement is uniquely defined
by the following loop, which should always be used as a source of
symmetry information in preference to the above space-group names.
They are only intended as comments.
;
_shelx_estimated_absorpt_t_min 0.804
_shelx_estimated_absorpt_t_max 0.824

loop_
_space_group_symop_operation_xyz
'x, y, z'
'-x, y, -z+1/2'
'x+1/2, y+1/2, z+1/2'
'-x+1/2, y+1/2, -z+1'
'-x, -y, -z'
'x, -y, z-1/2'
'-x+1/2, -y+1/2, -z+1/2'
'x+1/2, -y+1/2, z'

loop_
_atom_site_label
_atom_site_type_symbol
_atom_site_fract_x
_atom_site_fract_y
_atom_site_fract_z
_atom_site_U_iso_or_equiv
_atom_site_adp_type
_atom_site_occupancy
_atom_site_site_symmetry_order
_atom_site_calc_flag
_atom_site_refinement_flags_posn
_atom_site_refinement_flags_adp
_atom_site_refinement_flags_occupancy
Ni1 Ni 0.41092(2) 0.41496(6) 0.38715(2) 0.0327(2) Uani 1 1 d . . .
O1 O 0.41994(16) 0.8307(4) 0.39172(9) 0.0507(8) Uani 1 1 d . . .
O2 O 0.40602(15) 0.6075(3) 0.43062(9) 0.0372(7) Uani 1 1 d . . .
O3 O 0.64994(14) 1.0661(3) 0.50401(10) 0.0437(7) Uani 1 1 d . . .
O4 O 0.98097(15) 0.9420(3) 0.59615(10) 0.0466(7) Uani 1 1 d . . .
O5 O 0.96181(17) 1.0589(5) 0.65958(11) 0.0672(10) Uani 1 1 d . . .
O6 O 0.39527(18) 0.5809(4) 0.32875(10) 0.0413(7) Uani 1 1 d . . .
O7 O 0.5000 0.7039(11) 0.2500 0.274(8) Uani 1 2 d S T P
H3W H 0.4883 0.6698 0.2223 0.329 Uiso 1 1 d R U .
O8 O 0.5000 0.405(2) 0.2500 0.387(11) Uiso 1 2 d S . P
H5W H 0.5116 0.4391 0.2774 0.465 Uiso 1 1 d R U .
N1 N 0.57055(16) 0.7332(3) 0.55163(10) 0.0326(7) Uani 1 1 d . . .
N2 N 0.40482(19) 0.2191(4) 0.34133(11) 0.0406(8) Uani 1 1 d . . .
N3 N 0.30141(18) 0.3709(4) 0.36533(11) 0.0381(8) Uani 1 1 d . . .
C1 C 0.4367(2) 0.7410(5) 0.42717(13) 0.0361(9) Uani 1 1 d . . .
C2 C 0.49988(19) 0.7861(4) 0.46997(12) 0.0298(8) Uani 1 1 d . . .
C3 C 0.51415(19) 0.7026(4) 0.51281(12) 0.0302(8) Uani 1 1 d . . .
H3 H 0.4829 0.6205 0.5149 0.036 Uiso 1 1 calc R U .
C4 C 0.6149(2) 0.8526(4) 0.54806(14) 0.0357(9) Uani 1 1 d . . .
H4 H 0.6539 0.8769 0.5749 0.043 Uiso 1 1 calc R U .
C5 C 0.60514(19) 0.9405(4) 0.50652(14) 0.0326(9) Uani 1 1 d . . .
C6 C 0.5474(2) 0.9083(4) 0.46688(13) 0.0319(9) Uani 1 1 d . . .
H6 H 0.5399 0.9666 0.4385 0.038 Uiso 1 1 calc R U .
C7 C 0.7218(2) 1.0507(4) 0.53315(14) 0.0364(9) Uani 1 1 d . . .
C8 C 0.7677(2) 0.9658(6) 0.51557(16) 0.0541(12) Uani 1 1 d . . .
H8 H 0.7510 0.9167 0.4854 0.065 Uiso 1 1 calc R U .
C9 C 0.8379(2) 0.9530(6) 0.54229(16) 0.0516(12) Uani 1 1 d . . .
H9 H 0.8689 0.8940 0.5304 0.062 Uiso 1 1 calc R U .
C10 C 0.86387(19) 1.0278(5) 0.58742(13) 0.0341(9) Uani 1 1 d . . .
C11 C 0.9417(2) 1.0097(5) 0.61714(15) 0.0411(10) Uani 1 1 d . . .
C12 C 0.8167(2) 1.1116(5) 0.60454(15) 0.0425(10) Uani 1 1 d . . .
H12 H 0.8332 1.1609 0.6347 0.051 Uiso 1 1 calc R U .
C13 C 0.7450(2) 1.1241(5) 0.57773(16) 0.0452(10) Uani 1 1 d . . .
H13 H 0.7134 1.1808 0.5896 0.054 Uiso 1 1 calc R U .
C14 C 0.4572(3) 0.1448(6) 0.33077(17) 0.0549(12) Uani 1 1 d . . .
H14 H 0.5038 0.1800 0.3454 0.066 Uiso 1 1 calc R U .
C15 C 0.4453(4) 0.0153(6) 0.29850(19) 0.0736(16) Uani 1 1 d . . .
H15 H 0.4835 -0.0351 0.2921 0.088 Uiso 1 1 calc R U .
C16 C 0.3776(4) -0.0365(6) 0.27657(17) 0.0664(16) Uani 1 1 d . . .
H16 H 0.3695 -0.1219 0.2547 0.080 Uiso 1 1 calc R U .
C17 C 0.3194(3) 0.0374(5) 0.28651(15) 0.0556(13) Uani 1 1 d . . .
C18 C 0.3362(2) 0.1676(5) 0.32006(13) 0.0410(10) Uani 1 1 d . . .
C19 C 0.2461(4) -0.0059(6) 0.26605(17) 0.0735(18) Uani 1 1 d . . .
H19 H 0.2340 -0.0893 0.2435 0.088 Uiso 1 1 calc R U .
C20 C 0.1936(3) 0.0700(6) 0.27821(18) 0.0679(17) Uani 1 1 d . . .
H20 H 0.1463 0.0386 0.2638 0.082 Uiso 1 1 calc R U .
C21 C 0.2098(2) 0.1979(5) 0.31294(16) 0.0520(12) Uani 1 1 d . . .
C22 C 0.2813(2) 0.2482(5) 0.33306(13) 0.0396(10) Uani 1 1 d . . .
C23 C 0.1588(3) 0.2808(7) 0.3278(2) 0.0713(16) Uani 1 1 d . . .
H23 H 0.1109 0.2521 0.3156 0.086 Uiso 1 1 calc R U .
C24 C 0.1791(3) 0.4032(7) 0.3601(2) 0.0748(16) Uani 1 1 d . . .
H24 H 0.1452 0.4595 0.3700 0.090 Uiso 1 1 calc R U .
C25 C 0.2518(3) 0.4442(5) 0.37862(17) 0.0513(11) Uani 1 1 d . . .
H25 H 0.2653 0.5270 0.4013 0.062 Uiso 1 1 calc R U .
H1W H 0.393(3) 0.661(6) 0.3440(19) 0.072(19) Uiso 1 1 d . . .
H2W H 0.439(3) 0.576(5) 0.3241(17) 0.060(16) Uiso 1 1 d . . .

loop_
_atom_site_aniso_label
_atom_site_aniso_U_11
_atom_site_aniso_U_22
_atom_site_aniso_U_33
_atom_site_aniso_U_23
_atom_site_aniso_U_13
_atom_site_aniso_U_12
Ni1 0.0251(3) 0.0381(3) 0.0308(3) -0.00165(19) 0.0028(2) -0.0078(2)
O1 0.055(2) 0.0481(17) 0.0354(16) 0.0027(13) -0.0050(14) -0.0111(14)
O2 0.0353(16) 0.0357(14) 0.0382(15) -0.0054(11) 0.0080(12) -0.0139(12)
O3 0.0242(15) 0.0386(15) 0.0600(18) 0.0150(13) 0.0013(13) -0.0086(12)
O4 0.0301(16) 0.0611(18) 0.0448(16) -0.0102(14) 0.0064(13) 0.0092(14)
O5 0.0343(18) 0.122(3) 0.0397(18) -0.0227(18) 0.0039(14) 0.0068(18)
O6 0.0374(19) 0.0487(19) 0.0310(15) -0.0014(13) 0.0009(13) -0.0078(14)
O7 0.62(3) 0.125(7) 0.151(8) 0.000 0.221(12) 0.000
N1 0.0267(17) 0.0330(16) 0.0360(17) -0.0003(13) 0.0070(14) -0.0044(14)
N2 0.044(2) 0.0423(19) 0.0357(18) -0.0036(14) 0.0122(16) -0.0056(16)
N3 0.0329(19) 0.0414(18) 0.0333(18) 0.0035(14) 0.0005(15) -0.0068(15)
C1 0.032(2) 0.043(2) 0.030(2) -0.0065(17) 0.0050(16) 0.0018(18)
C2 0.027(2) 0.0305(19) 0.0324(19) -0.0040(15) 0.0099(16) -0.0024(15)
C3 0.0233(19) 0.0300(19) 0.036(2) -0.0058(15) 0.0081(16) -0.0064(15)
C4 0.025(2) 0.036(2) 0.037(2) -0.0042(17) -0.0019(16) -0.0070(17)
C5 0.021(2) 0.0276(19) 0.046(2) 0.0028(16) 0.0068(17) 0.0022(15)
C6 0.027(2) 0.034(2) 0.033(2) 0.0026(15) 0.0079(16) 0.0015(16)
C7 0.026(2) 0.034(2) 0.048(2) 0.0047(17) 0.0099(18) -0.0061(16)
C8 0.036(3) 0.075(3) 0.048(3) -0.020(2) 0.010(2) -0.005(2)
C9 0.033(2) 0.072(3) 0.051(3) -0.014(2) 0.013(2) 0.007(2)
C10 0.022(2) 0.041(2) 0.040(2) -0.0036(17) 0.0106(16) -0.0021(17)
C11 0.031(2) 0.046(2) 0.046(2) -0.0014(19) 0.0118(19) 0.0031(19)
C12 0.035(2) 0.047(2) 0.044(2) -0.0132(18) 0.0103(19) -0.0011(19)
C13 0.026(2) 0.046(2) 0.063(3) -0.007(2) 0.013(2) 0.0039(18)
C14 0.057(3) 0.057(3) 0.057(3) -0.001(2) 0.026(2) 0.000(2)
C15 0.104(5) 0.066(3) 0.066(4) -0.003(3) 0.050(4) 0.009(3)
C16 0.109(5) 0.050(3) 0.043(3) -0.008(2) 0.028(3) -0.012(3)
C17 0.088(4) 0.041(2) 0.031(2) 0.0017(18) 0.008(2) -0.012(3)
C18 0.053(3) 0.038(2) 0.0248(19) 0.0031(16) 0.0020(18) -0.010(2)
C19 0.105(5) 0.054(3) 0.042(3) -0.006(2) -0.006(3) -0.038(3)
C20 0.065(4) 0.070(3) 0.047(3) 0.005(2) -0.015(3) -0.035(3)
C21 0.039(3) 0.054(3) 0.050(3) 0.011(2) -0.005(2) -0.017(2)
C22 0.043(2) 0.038(2) 0.0279(19) 0.0048(17) -0.0033(17) -0.0147(19)
C23 0.033(3) 0.091(4) 0.076(4) 0.012(3) -0.004(3) -0.016(3)
C24 0.042(3) 0.085(4) 0.099(5) 0.000(3) 0.024(3) 0.001(3)
C25 0.040(3) 0.052(3) 0.062(3) -0.005(2) 0.015(2) -0.006(2)

loop_
_atom_type_symbol
_atom_type_description
_atom_type_scat_dispersion_real
_atom_type_scat_dispersion_imag
_atom_type_scat_source
C C 0.0033 0.0016 'International Tables Vol C Tables 4.2.6.8 and 6.1.1.4'
H H 0.0000 0.0000 'International Tables Vol C Tables 4.2.6.8 and 6.1.1.4'
N N 0.0061 0.0033 'International Tables Vol C Tables 4.2.6.8 and 6.1.1.4'
O O 0.0106 0.0060 'International Tables Vol C Tables 4.2.6.8 and 6.1.1.4'
Ni Ni 0.3393 1.1124 'International Tables Vol C Tables 4.2.6.8 and 6.1.1.4'

loop_
_geom_angle_atom_site_label_1
_geom_angle_atom_site_label_2
_geom_angle_atom_site_label_3
_geom_angle
_geom_angle_site_symmetry_1
_geom_angle_site_symmetry_3
O4 Ni1 O2 90.93(11) 4_645 .
O4 Ni1 N2 94.79(13) 4_645 .
O2 Ni1 N2 174.27(12) . .
O4 Ni1 N3 174.54(12) 4_645 .
O2 Ni1 N3 94.49(12) . .
N2 Ni1 N3 79.78(13) . .
O4 Ni1 N1 88.36(11) 4_645 5_666
O2 Ni1 N1 87.37(11) . 5_666
N2 Ni1 N1 93.11(12) . 5_666
N3 Ni1 N1 92.56(12) . 5_666
O4 Ni1 O6 89.91(12) 4_645 .
O2 Ni1 O6 88.52(12) . .
N2 Ni1 O6 91.17(13) . .
N3 Ni1 O6 89.55(12) . .
N1 Ni1 O6 175.51(11) 5_666 .
C1 O2 Ni1 120.2(2) . .
C5 O3 C7 116.0(3) . .
C11 O4 Ni1 133.4(3) . 4_655
Ni1 O6 H1W 96(4) . .
Ni1 O6 H2W 101(3) . .
H1W O6 H2W 110(5) . .
C3 N1 C4 117.4(3) . .
C3 N1 Ni1 119.1(2) . 5_666
C4 N1 Ni1 123.4(2) . 5_666
C14 N2 C18 119.0(4) . .
C14 N2 Ni1 128.4(3) . .
C18 N2 Ni1 112.5(3) . .
C25 N3 C22 118.0(4) . .
C25 N3 Ni1 128.9(3) . .
C22 N3 Ni1 113.0(3) . .
O1 C1 O2 125.2(3) . .
O1 C1 C2 118.8(3) . .
O2 C1 C2 115.9(3) . .
C3 C2 C6 118.0(3) . .
C3 C2 C1 120.6(3) . .
C6 C2 C1 121.3(3) . .
N1 C3 C2 123.5(3) . .
N1 C3 H3 118.2 . .
C2 C3 H3 118.2 . .
N1 C4 C5 122.8(3) . .
N1 C4 H4 118.6 . .
C5 C4 H4 118.6 . .
C6 C5 C4 119.4(3) . .
C6 C5 O3 118.5(3) . .
C4 C5 O3 122.0(3) . .
C5 C6 C2 118.7(3) . .
C5 C6 H6 120.6 . .
C2 C6 H6 120.6 . .
C8 C7 C13 121.2(4) . .
C8 C7 O3 118.5(4) . .
C13 C7 O3 120.2(4) . .
C9 C8 C7 119.9(4) . .
C9 C8 H8 120.1 . .
C7 C8 H8 120.1 . .
C8 C9 C10 120.7(4) . .
C8 C9 H9 119.7 . .
C10 C9 H9 119.7 . .
C12 C10 C9 118.5(4) . .
C12 C10 C11 121.4(3) . .
C9 C10 C11 120.1(3) . .
O5 C11 O4 125.2(4) . .
O5 C11 C10 119.2(4) . .
O4 C11 C10 115.6(4) . .
C10 C12 C13 121.2(4) . .
C10 C12 H12 119.4 . .
C13 C12 H12 119.4 . .
C7 C13 C12 118.5(4) . .
C7 C13 H13 120.7 . .
C12 C13 H13 120.7 . .
N2 C14 C15 122.4(5) . .
N2 C14 H14 118.8 . .
C15 C14 H14 118.8 . .
C16 C15 C14 119.6(5) . .
C16 C15 H15 120.2 . .
C14 C15 H15 120.2 . .
C15 C16 C17 120.7(5) . .
C15 C16 H16 119.7 . .
C17 C16 H16 119.7 . .
C16 C17 C18 116.2(5) . .
C16 C17 C19 126.1(5) . .
C18 C17 C19 117.6(5) . .
N2 C18 C22 117.5(3) . .
N2 C18 C17 122.0(4) . .
C22 C18 C17 120.5(4) . .
C20 C19 C17 122.3(5) . .
C20 C19 H19 118.9 . .
C17 C19 H19 118.9 . .
C19 C20 C21 120.7(5) . .
C19 C20 H20 119.6 . .
C21 C20 H20 119.6 . .
C23 C21 C22 116.8(4) . .
C23 C21 C20 124.2(5) . .
C22 C21 C20 118.9(5) . .
N3 C22 C21 123.0(4) . .
N3 C22 C18 117.1(4) . .
C21 C22 C18 119.9(4) . .
C24 C23 C21 120.0(5) . .
C24 C23 H23 120.0 . .
C21 C23 H23 120.0 . .
C23 C24 C25 119.3(5) . .
C23 C24 H24 120.3 . .
C25 C24 H24 120.3 . .
N3 C25 C24 122.8(4) . .
N3 C25 H25 118.6 . .
C24 C25 H25 118.6 . .

loop_
_geom_bond_atom_site_label_1
_geom_bond_atom_site_label_2
_geom_bond_distance
_geom_bond_site_symmetry_2
Ni1 O4 2.043(3) 4_645
Ni1 O2 2.055(3) .
Ni1 N2 2.078(3) .
Ni1 N3 2.082(3) .
Ni1 N1 2.101(3) 5_666
Ni1 O6 2.133(3) .
O1 C1 1.230(4) .
O2 C1 1.276(4) .
O3 C5 1.378(4) .
O3 C7 1.410(4) .
O4 C11 1.260(5) .
O4 Ni1 2.043(3) 4_655
O5 C11 1.245(5) .
O6 H1W 0.81(5) .
O6 H2W 0.91(5) .
O7 H3W 0.8180 .
O8 H5W 0.8109 .
N1 C3 1.339(4) .
N1 C4 1.343(5) .
N1 Ni1 2.101(3) 5_666
N2 C14 1.318(5) .
N2 C18 1.367(5) .
N3 C25 1.308(6) .
N3 C22 1.355(5) .
C1 C2 1.507(5) .
C2 C3 1.378(5) .
C2 C6 1.398(5) .
C3 H3 0.9300 .
C4 C5 1.374(5) .
C4 H4 0.9300 .
C5 C6 1.371(5) .
C6 H6 0.9300 .
C7 C8 1.366(6) .
C7 C13 1.377(6) .
C8 C9 1.363(6) .
C8 H8 0.9300 .
C9 C10 1.398(6) .
C9 H9 0.9300 .
C10 C12 1.373(6) .
C10 C11 1.513(5) .
C12 C13 1.388(5) .
C12 H12 0.9300 .
C13 H13 0.9300 .
C14 C15 1.395(7) .
C14 H14 0.9300 .
C15 C16 1.354(8) .
C15 H15 0.9300 .
C16 C17 1.408(7) .
C16 H16 0.9300 .
C17 C18 1.421(6) .
C17 C19 1.425(7) .
C18 C22 1.419(6) .
C19 C20 1.349(8) .
C19 H19 0.9300 .
C20 C21 1.429(7) .
C20 H20 0.9300 .
C21 C23 1.393(7) .
C21 C22 1.409(6) .
C23 C24 1.354(7) .
C23 H23 0.9300 .
C24 C25 1.406(7) .
C24 H24 0.9300 .
C25 H25 0.9300 .

loop_
_geom_hbond_atom_site_label_D
_geom_hbond_atom_site_label_H
_geom_hbond_atom_site_label_A
_geom_hbond_distance_DH
_geom_hbond_distance_HA
_geom_hbond_distance_DA
_geom_hbond_angle_DHA
_geom_hbond_site_symmetry_A
O6 H2W O5 0.91(5) 1.87(5) 2.735(5) 158(4) 4_645
O6 H1W O2 0.81(5) 2.50(5) 2.923(4) 114(4) .
O6 H1W O1 0.81(5) 1.93(5) 2.703(4) 161(5) .
C15 H15 O7 0.93 2.55 3.277(9) 135.1 1_545
C4 H4 N3 0.93 2.65 3.146(5) 113.8 5_666
C3 H3 O4 0.93 2.44 2.962(5) 115.5 8_465
O8 H5W O5 0.81 2.01 2.812(8) 170.9 4_645
O7 H3W O5 0.82 1.97 2.779(5) 172.4 3_444
O6 H2W O5 0.91(5) 1.87(5) 2.735(5) 158(4) 4_645
O6 H1W O2 0.81(5) 2.50(5) 2.923(4) 114(4) .
O6 H1W O1 0.81(5) 1.93(5) 2.703(4) 161(5) .
C15 H15 O7 0.93 2.55 3.277(9) 135.1 1_545
C4 H4 N3 0.93 2.65 3.146(5) 113.8 5_666
C3 H3 O4 0.93 2.44 2.962(5) 115.5 8_465
O8 H5W O5 0.81 2.01 2.812(8) 170.9 4_645
O7 H3W O5 0.82 1.97 2.779(5) 172.4 3_444
O7 H3W O5 0.82 1.97 2.779(5) 172.4 3_444
C3 H3 O4 0.93 2.44 2.962(5) 115.5 8_465
C4 H4 N3 0.93 2.65 3.146(5) 113.8 5_666
C15 H15 O7 0.93 2.55 3.277(9) 135.1 1_545
O6 H1W O1 0.81(5) 1.93(5) 2.703(4) 161(5) .
O6 H1W O2 0.81(5) 2.50(5) 2.923(4) 114(4) .
O6 H2W O5 0.91(5) 1.87(5) 2.735(5) 158(4) 4_645
O7 H3W O5 0.82 1.97 2.779(5) 172.4 3_444
O8 H5W O7 0.81 2.31 2.47(2) 91.3 .
O8 H5W O5 0.81 2.01 2.812(8) 170.9 4_645
C3 H3 O4 0.93 2.44 2.962(5) 115.5 8_465
C4 H4 N3 0.93 2.65 3.146(5) 113.8 5_666
C15 H15 O7 0.93 2.55 3.277(9) 135.1 1_545
O6 H1W O1 0.81(5) 1.93(5) 2.703(4) 161(5) .
O6 H1W O2 0.81(5) 2.50(5) 2.923(4) 114(4) .
O6 H2W O5 0.91(5) 1.87(5) 2.735(5) 158(4) 4_645
O7 H3W O5 0.82 1.97 2.779(5) 172.4 3_444
O8 H5W O5 0.81 2.01 2.812(8) 170.9 4_645
C3 H3 O4 0.93 2.44 2.962(5) 115.5 8_465
C4 H4 N3 0.93 2.65 3.146(5) 113.8 5_666
C15 H15 O7 0.93 2.55 3.277(9) 135.1 1_545
O6 H1W O1 0.81(5) 1.93(5) 2.703(4) 161(5) .
O6 H1W O2 0.81(5) 2.50(5) 2.923(4) 114(4) .
O6 H2W O5 0.91(5) 1.87(5) 2.735(5) 158(4) 4_645
O7 H3W O5 0.82 1.97 2.779(5) 172.4 3_444
O8 H5W O5 0.81 2.01 2.812(8) 170.9 4_645
C3 H3 O4 0.93 2.44 2.962(5) 115.5 8_465
C4 H4 N3 0.93 2.65 3.146(5) 113.8 5_666
C15 H15 O7 0.93 2.55 3.277(9) 135.1 1_545
O6 H1W O1 0.81(5) 1.93(5) 2.703(4) 161(5) .
O6 H1W O2 0.81(5) 2.50(5) 2.923(4) 114(4) .
O6 H2W O5 0.91(5) 1.87(5) 2.735(5) 158(4) 4_645
O7 H3W O5 0.82 1.97 2.779(5) 172.4 3_444
O8 H5W O5 0.81 2.01 2.812(8) 170.9 4_645
C3 H3 O4 0.93 2.44 2.962(5) 115.5 8_465
C4 H4 N3 0.93 2.65 3.146(5) 113.8 5_666
C15 H15 O7 0.93 2.55 3.277(9) 135.1 1_545
O6 H1W O1 0.81(5) 1.93(5) 2.703(4) 161(5) .
O6 H1W O2 0.81(5) 2.50(5) 2.923(4) 114(4) .
O6 H2W O5 0.91(5) 1.87(5) 2.735(5) 158(4) 4_645

loop_
_geom_torsion_atom_site_label_1
_geom_torsion_atom_site_label_2
_geom_torsion_atom_site_label_3
_geom_torsion_atom_site_label_4
_geom_torsion
_geom_torsion_site_symmetry_1
Ni1 O2 C1 O1 65.5(5) .
Ni1 O2 C1 C2 -112.4(3) .
O1 C1 C2 C3 170.5(4) .
O2 C1 C2 C3 -11.4(5) .
O1 C1 C2 C6 -12.4(6) .
O2 C1 C2 C6 165.7(3) .
C4 N1 C3 C2 0.3(5) .
Ni1 N1 C3 C2 -175.9(3) 5_666
C6 C2 C3 N1 0.7(6) .
C1 C2 C3 N1 177.9(3) .
C3 N1 C4 C5 -1.1(6) .
Ni1 N1 C4 C5 174.8(3) 5_666
N1 C4 C5 C6 1.0(6) .
N1 C4 C5 O3 177.9(3) .
C7 O3 C5 C6 -151.4(4) .
C7 O3 C5 C4 31.8(5) .
C4 C5 C6 C2 0.0(6) .
O3 C5 C6 C2 -177.0(3) .
C3 C2 C6 C5 -0.8(5) .
C1 C2 C6 C5 -177.9(3) .
C5 O3 C7 C8 85.3(5) .
C5 O3 C7 C13 -96.5(4) .
C13 C7 C8 C9 -0.2(7) .
O3 C7 C8 C9 178.0(4) .
C7 C8 C9 C10 -0.8(7) .
C8 C9 C10 C12 1.2(7) .
C8 C9 C10 C11 178.7(4) .
Ni1 O4 C11 O5 -12.0(7) 4_655
Ni1 O4 C11 C10 169.1(3) 4_655
C12 C10 C11 O5 6.7(6) .
C9 C10 C11 O5 -170.8(4) .
C12 C10 C11 O4 -174.3(4) .
C9 C10 C11 O4 8.2(6) .
C9 C10 C12 C13 -0.7(6) .
C11 C10 C12 C13 -178.2(4) .
C8 C7 C13 C12 0.7(6) .
O3 C7 C13 C12 -177.5(3) .
C10 C12 C13 C7 -0.2(6) .
C18 N2 C14 C15 0.1(7) .
Ni1 N2 C14 C15 -178.9(3) .
N2 C14 C15 C16 0.6(8) .
C14 C15 C16 C17 -0.9(8) .
C15 C16 C17 C18 0.4(7) .
C15 C16 C17 C19 -179.8(4) .
C14 N2 C18 C22 178.7(3) .
Ni1 N2 C18 C22 -2.1(4) .
C14 N2 C18 C17 -0.6(6) .
Ni1 N2 C18 C17 178.5(3) .
C16 C17 C18 N2 0.4(6) .
C19 C17 C18 N2 -179.4(4) .
C16 C17 C18 C22 -178.9(4) .
C19 C17 C18 C22 1.2(6) .
C16 C17 C19 C20 178.9(5) .
C18 C17 C19 C20 -1.3(7) .
C17 C19 C20 C21 -0.5(8) .
C19 C20 C21 C23 -179.2(5) .
C19 C20 C21 C22 2.4(7) .
C25 N3 C22 C21 0.8(6) .
Ni1 N3 C22 C21 -179.4(3) .
C25 N3 C22 C18 -178.4(3) .
Ni1 N3 C22 C18 1.4(4) .
C23 C21 C22 N3 -0.1(6) .
C20 C21 C22 N3 178.4(4) .
C23 C21 C22 C18 179.1(4) .
C20 C21 C22 C18 -2.4(6) .
N2 C18 C22 N3 0.5(5) .
C17 C18 C22 N3 179.9(3) .
N2 C18 C22 C21 -178.8(3) .
C17 C18 C22 C21 0.6(6) .
C22 C21 C23 C24 0.0(7) .
C20 C21 C23 C24 -178.4(5) .
C21 C23 C24 C25 -0.5(8) .
C22 N3 C25 C24 -1.4(7) .
Ni1 N3 C25 C24 178.9(4) .
C23 C24 C25 N3 1.3(8) .
